data_1536321
loop_
_publ_author_name
'Deiseroth, H.J.'
'Kremer, R.K.'
'Aleksandrov, K.'

_publ_section_title
;
 Structural and magnetic properties of Mn2 Ge Se4
;
_journal_name_full 'Zeitschrift fuer Anorganische und Allgemeine Chemie'
_journal_page_first 448
_journal_page_last 450
_journal_volume 631
_journal_year 2005
_chemical_formula_sum 'Ge Mn2 Se4'
_space_group_IT_number 62
_symmetry_space_group_name_Hall '-P 2ac 2n'
_symmetry_space_group_name_H-M 'P n m a'
_cell_angle_alpha 90
_cell_angle_beta 90
_cell_angle_gamma 90
_cell_formula_units_Z 4
_cell_length_a 13.35
_cell_length_b 7.765
_cell_length_c 6.307
_cell_volume 653.801
_citation_journal_id_ASTM ZAACAB
_cod_data_source_file Deiseroth_ZAACAB_2005_905.cif
_cod_data_source_block Ge1Mn2Se4
_cod_original_formula_sum 'Ge1 Mn2 Se4'
_cod_database_code 1536321

loop_
_symmetry_equiv_pos_as_xyz
x,y,z
-x+1/2,-y,z+1/2
x+1/2,-y+1/2,-z+1/2
-x,y+1/2,-z
-x,-y,-z
x-1/2,y,-z-1/2
-x-1/2,y-1/2,z-1/2
x,-y-1/2,z

loop_
_atom_site_label
_atom_site_type_symbol
_atom_site_fract_x
_atom_site_fract_y
_atom_site_fract_z
_atom_site_occupancy
_atom_site_U_iso_or_equiv
Se1 Se-2 0.09308 0.25 0.77812 1 0.0
Ge1 Ge+4 0.08892 0.25 0.41079 1 0.0
Se2 Se-2 -0.07154 0.25 0.25331 1 0.0
Mn2 Mn+2 0 0 0 1 0.0
Mn1 Mn+2 0.26954 0.25 0.99516 1 0.0
Se3 Se-2 0.168872 0.01459 0.24518 1 0.0
